data_4327456
loop_
_publ_author_name
'Yangguang Li'
'Na Hao'
'Enbo Wang'
'Mei Yuan'
'Changwen Hu'
'Ninghai Hu'
'Hengqing Jia'

_publ_section_title
;
 New High-Dimensional Networks Based on Polyoxometalate and Crown Ether
 Building Blocks
;
_journal_name_full 'Inorganic Chemistry'
_journal_page_first 2729
_journal_page_last 2735
_journal_paper_doi 10.1021/ic026172+
_journal_volume 42
_journal_year 2003
_chemical_formula_sum 'C80 H133 As Mo12 N7 Na3 O72'
_chemical_formula_weight 3640.10
_chemical_name_systematic
;
  ?
;
_space_group_IT_number 176
_symmetry_cell_setting hexagonal
_symmetry_space_group_name_Hall '-P 6c'
_symmetry_space_group_name_H-M 'P 63/m'
_atom_sites_solution_hydrogens geom
_atom_sites_solution_primary direct
_atom_sites_solution_secondary difmap
_audit_creation_method SHELXL-97
_cell_angle_alpha 90.00
_cell_angle_beta 90.00
_cell_angle_gamma 120.00
_cell_formula_units_Z 2
_cell_length_a 15.7435(17)
_cell_length_b 15.7435(17)
_cell_length_c 30.042(7)
_cell_measurement_reflns_used 25
_cell_measurement_temperature 293(2)
_cell_measurement_theta_max 10.04
_cell_measurement_theta_min 4.79
_cell_volume 6448.5(18)
_computing_structure_refinement 'SHELXL-97 (Sheldrick, 1997)'
_computing_structure_solution 'SHELXS-97 (Sheldrick, 1990)'
_diffrn_ambient_temperature 293(2)
_diffrn_measured_fraction_theta_full 0.997
_diffrn_measured_fraction_theta_max 0.997
_diffrn_measurement_device_type 'siemens P4 dffractometer'
_diffrn_measurement_method '\w scans'
_diffrn_radiation_monochromator graphite
_diffrn_radiation_source 'fine-focus sealed tube'
_diffrn_radiation_type MoK\a
_diffrn_radiation_wavelength 0.71073
_diffrn_reflns_av_R_equivalents 0.0364
_diffrn_reflns_av_sigmaI/netI 0.0729
_diffrn_reflns_limit_h_max 18
_diffrn_reflns_limit_h_min -1
_diffrn_reflns_limit_k_max 1
_diffrn_reflns_limit_k_min -18
_diffrn_reflns_limit_l_max 35
_diffrn_reflns_limit_l_min -6
_diffrn_reflns_number 9722
_diffrn_reflns_theta_full 25.00
_diffrn_reflns_theta_max 25.00
_diffrn_reflns_theta_min 1.64
_diffrn_standards_decay_% 0
_diffrn_standards_interval_count 97
_diffrn_standards_number 3
_exptl_absorpt_coefficient_mu 1.490
_exptl_absorpt_correction_T_max 0.5967
_exptl_absorpt_correction_T_min 0.4213
_exptl_absorpt_correction_type psi-scan
_exptl_crystal_colour red
_exptl_crystal_density_diffrn 1.875
_exptl_crystal_description block
_exptl_crystal_F_000 3616
_exptl_crystal_size_max 0.48
_exptl_crystal_size_mid 0.46
_exptl_crystal_size_min 0.26
_refine_diff_density_max 0.903
_refine_diff_density_min -0.603
_refine_diff_density_rms 0.122
_refine_ls_extinction_method none
_refine_ls_goodness_of_fit_ref 0.954
_refine_ls_hydrogen_treatment mixed
_refine_ls_matrix_type full
_refine_ls_number_parameters 287
_refine_ls_number_reflns 3870
_refine_ls_number_restraints 1
_refine_ls_restrained_S_all 0.953
_refine_ls_R_factor_all 0.1028
_refine_ls_R_factor_gt 0.0645
_refine_ls_shift/su_max 0.021
_refine_ls_shift/su_mean 0.001
_refine_ls_structure_factor_coef Fsqd
_refine_ls_weighting_details 'calc w=1/[\s^2^(Fo^2^)+(0.0713P)^2^+51.2657P] where P=(Fo^2^+2Fc^2^)/3'
_refine_ls_weighting_scheme calc
_refine_ls_wR_factor_gt 0.1603
_refine_ls_wR_factor_ref 0.1727
_reflns_number_gt 2454
_reflns_number_total 3870
_reflns_threshold_expression >2sigma(I)
_cod_data_source_file ic0261722B_3.cif
_cod_data_source_block l118
_cod_original_cell_volume 6448.5(17)
_cod_database_code 4327456

loop_
_symmetry_equiv_pos_as_xyz
'x, y, z'
'-y, x-y, z'
'-x+y, -x, z'
'-x, -y, z+1/2'
'y, -x+y, z+1/2'
'x-y, x, z+1/2'
'-x, -y, -z'
'y, -x+y, -z'
'x-y, x, -z'
'x, y, -z-1/2'
'-y, x-y, -z-1/2'
'-x+y, -x, -z-1/2'

loop_
_atom_site_label
_atom_site_type_symbol
_atom_site_fract_x
_atom_site_fract_y
_atom_site_fract_z
_atom_site_U_iso_or_equiv
_atom_site_adp_type
_atom_site_occupancy
_atom_site_symmetry_multiplicity
_atom_site_calc_flag
_atom_site_refinement_flags
Mo1 Mo -0.81234(6) 0.25142(6) 0.50573(3) 0.0422(3) Uani 1 1 d .
Mo2 Mo -0.97795(6) 0.14123(6) 0.59704(3) 0.0431(3) Uani 1 1 d .
As As -1.0000 0.0000 0.5000 0.0289(5) Uani 1 6 d S
O1 O -1.0000 0.0000 0.5554(6) 0.029(4) Uani 0.50 3 d SP
O2 O -0.8890(8) 0.0817(8) 0.4812(4) 0.034(3) Uani 0.50 1 d P
O3 O -0.7288(5) 0.3684(5) 0.5047(3) 0.066(2) Uani 1 1 d .
O4 O -0.7408(8) 0.1911(7) 0.5105(3) 0.091(3) Uani 1 1 d .
O5 O -0.8556(6) 0.2320(8) 0.5628(3) 0.085(3) Uani 1 1 d .
O6 O -0.9591(6) 0.2089(6) 0.6412(3) 0.064(2) Uani 1 1 d .
O7 O -1.0411(5) 0.1820(8) 0.5600(3) 0.091(3) Uani 1 1 d .
O8 O -1.0825(5) 0.0236(5) 0.6133(4) 0.092(4) Uani 1 1 d .
O9 O -0.0877(9) 0.3223(8) 0.7500 0.065(3) Uani 1 2 d S
O10 O -0.0669(6) 0.4257(5) 0.6720(3) 0.066(2) Uani 1 1 d .
O11 O -0.0059(6) 0.6110(6) 0.6716(3) 0.071(2) Uani 1 1 d .
O12 O 0.0467(9) 0.7153(8) 0.7500 0.074(4) Uani 1 2 d S
O13 O -0.8188(11) 0.5007(12) 0.6618(5) 0.151(6) Uani 1 1 d .
N1 N -0.8596(9) 0.5252(10) 0.5933(5) 0.090(4) Uani 1 1 d .
C1 C -0.0465(10) 0.3062(9) 0.7102(3) 0.064(3) Uani 1 1 d .
H1A H -0.0585 0.2395 0.7097 0.064 Uiso 1 1 calc R
H1B H 0.0238 0.3507 0.7095 0.064 Uiso 1 1 calc R
C2 C -0.0929(10) 0.3236(9) 0.6712(4) 0.063(3) Uani 1 1 d .
H2A H -0.0696 0.3091 0.6440 0.063 Uiso 1 1 calc R
H2B H -0.1636 0.2818 0.6726 0.063 Uiso 1 1 calc R
C3 C -0.0969(9) 0.4591(9) 0.6373(4) 0.054(3) Uani 1 1 d .
C4 C -0.1531(10) 0.4012(10) 0.6031(5) 0.080(4) Uani 1 1 d .
H4 H -0.1749 0.3344 0.6032 0.080 Uiso 1 1 calc R
C5 C -0.1782(11) 0.4434(12) 0.5673(5) 0.095(5) Uani 1 1 d .
H5 H -0.2163 0.4043 0.5439 0.095 Uiso 1 1 calc R
C6 C -0.1459(11) 0.5421(12) 0.5675(5) 0.085(4) Uani 1 1 d .
H6 H -0.1617 0.5701 0.5440 0.085 Uiso 1 1 calc R
C7 C -0.0902(10) 0.5999(10) 0.6024(5) 0.073(4) Uani 1 1 d .
H7 H -0.0699 0.6664 0.6029 0.073 Uiso 1 1 calc R
C8 C -0.0646(9) 0.5585(8) 0.6367(4) 0.055(3) Uani 1 1 d .
C9 C 0.0358(11) 0.7155(9) 0.6716(5) 0.078(4) Uani 1 1 d .
H9A H -0.0154 0.7322 0.6744 0.078 Uiso 1 1 calc R
H9B H 0.0709 0.7430 0.6440 0.078 Uiso 1 1 calc R
C10 C 0.1028(10) 0.7541(9) 0.7093(4) 0.081(4) Uani 1 1 d .
H10A H 0.1523 0.7348 0.7070 0.081 Uiso 1 1 calc R
H10B H 0.1356 0.8252 0.7094 0.081 Uiso 1 1 calc R
C11 C -0.8296(19) 0.553(2) 0.6388(8) 0.162(11) Uani 1 1 d .
H11 H -0.8190 0.6124 0.6496 0.162 Uiso 1 1 calc R
C12 C -0.864(2) 0.592(2) 0.5671(10) 0.27(2) Uani 1 1 d .
H12A H -0.8020 0.6319 0.5528 0.271 Uiso 1 1 calc R
H12B H -0.8802 0.6330 0.5848 0.271 Uiso 1 1 calc R
H12C H -0.9140 0.5592 0.5448 0.271 Uiso 1 1 calc R
C13 C -0.8856(19) 0.4367(15) 0.5783(11) 0.26(2) Uani 1 1 d .
H13A H -0.9513 0.4066 0.5668 0.257 Uiso 1 1 calc R
H13B H -0.8829 0.3975 0.6021 0.257 Uiso 1 1 calc R
H13C H -0.8416 0.4416 0.5550 0.257 Uiso 1 1 calc R
Na Na -0.0257(6) 0.5248(5) 0.7500 0.075(2) Uani 1 2 d S
OW1 O -0.202(2) 0.475(2) 0.7500 0.103(9) Uani 0.56 2 d SP
OW1' O -0.146(2) 0.571(2) 0.7500 0.104(12) Uani 0.44 2 d SP
OW2 O 0.1285(11) 0.5452(13) 0.7500 0.116(6) Uani 1 2 d S
OW3 O -0.3333 0.3333 0.6940(11) 0.209(13) Uiso 1 3 d S
N2 N -1.0000 0.0000 0.7500 0.142(15) Uiso 1 6 d S
C14 C -0.915(4) 0.061(6) 0.7500 0.13(3) Uiso 0.33 2 d SPD
C15 C -0.813(4) 0.106(4) 0.7500 0.068(15) Uiso 0.33 2 d SPD

loop_
_atom_site_aniso_label
_atom_site_aniso_U_11
_atom_site_aniso_U_22
_atom_site_aniso_U_33
_atom_site_aniso_U_23
_atom_site_aniso_U_13
_atom_site_aniso_U_12
Mo1 0.0377(5) 0.0292(4) 0.0506(5) 0.0010(4) -0.0057(4) 0.0099(4)
Mo2 0.0407(5) 0.0454(5) 0.0436(5) -0.0135(4) -0.0030(4) 0.0218(4)
As 0.0274(7) 0.0274(7) 0.0319(13) 0.000 0.000 0.0137(3)
O1 0.035(6) 0.035(6) 0.016(10) 0.000 0.000 0.018(3)
O2 0.029(6) 0.031(6) 0.042(7) -0.005(6) 0.003(6) 0.015(5)
O3 0.058(5) 0.037(4) 0.078(6) 0.008(4) -0.016(4) 0.005(4)
O4 0.166(10) 0.124(8) 0.054(5) -0.041(5) -0.049(6) 0.126(8)
O5 0.043(4) 0.160(9) 0.061(5) 0.049(6) 0.017(4) 0.056(6)
O6 0.058(5) 0.074(5) 0.058(5) -0.031(4) -0.006(4) 0.031(4)
O7 0.038(4) 0.167(10) 0.058(5) 0.053(6) 0.014(4) 0.044(6)
O8 0.028(4) 0.041(4) 0.210(12) 0.003(6) -0.001(6) 0.019(4)
O9 0.109(10) 0.074(8) 0.054(7) 0.000 0.000 0.078(8)
O10 0.095(6) 0.054(5) 0.060(5) -0.004(4) -0.015(5) 0.045(5)
O11 0.084(6) 0.062(5) 0.066(6) 0.010(5) -0.002(5) 0.036(5)
O12 0.087(9) 0.056(7) 0.070(8) 0.000 0.000 0.030(7)
O13 0.128(11) 0.181(15) 0.157(14) 0.065(12) 0.006(10) 0.087(11)
N1 0.092(9) 0.082(9) 0.113(11) 0.024(8) 0.031(8) 0.055(7)
C1 0.095(9) 0.078(8) 0.048(7) 0.005(6) 0.008(7) 0.064(8)
C2 0.091(9) 0.073(8) 0.048(7) 0.002(6) 0.000(7) 0.057(8)
C3 0.063(7) 0.067(8) 0.039(6) 0.004(6) -0.003(6) 0.038(6)
C4 0.079(9) 0.060(8) 0.095(11) 0.011(8) -0.024(8) 0.031(7)
C5 0.096(12) 0.091(12) 0.072(10) 0.000(9) -0.031(9) 0.028(9)
C6 0.094(11) 0.088(11) 0.077(10) 0.033(9) 0.003(9) 0.049(9)
C7 0.073(9) 0.063(8) 0.082(10) 0.018(8) 0.001(8) 0.034(7)
C8 0.060(7) 0.053(7) 0.044(7) 0.010(6) 0.007(6) 0.022(6)
C9 0.103(11) 0.057(8) 0.066(9) 0.010(7) 0.009(8) 0.033(8)
C10 0.082(9) 0.057(8) 0.075(10) 0.011(7) 0.010(8) 0.014(7)
C11 0.21(3) 0.24(3) 0.108(18) 0.031(19) 0.060(19) 0.17(3)
C12 0.33(4) 0.34(4) 0.28(4) 0.22(4) 0.23(3) 0.27(4)
C13 0.23(3) 0.074(14) 0.41(5) -0.01(2) 0.18(3) 0.031(16)
Na 0.081(5) 0.069(5) 0.080(5) 0.000 0.000 0.042(4)
OW1 0.089(19) 0.11(2) 0.14(3) 0.000 0.000 0.074(18)
OW1' 0.06(2) 0.058(19) 0.17(4) 0.000 0.000 0.017(17)
OW2 0.102(12) 0.151(16) 0.117(13) 0.000 0.000 0.080(12)

loop_
_atom_type_symbol
_atom_type_description
_atom_type_scat_dispersion_real
_atom_type_scat_dispersion_imag
_atom_type_scat_source
C C 0.0033 0.0016 'International Tables Vol C Tables 4.2.6.8 and 6.1.1.4'
H H 0.0000 0.0000 'International Tables Vol C Tables 4.2.6.8 and 6.1.1.4'
N N 0.0061 0.0033 'International Tables Vol C Tables 4.2.6.8 and 6.1.1.4'
O O 0.0106 0.0060 'International Tables Vol C Tables 4.2.6.8 and 6.1.1.4'
As As 0.0499 2.0058 'International Tables Vol C Tables 4.2.6.8 and 6.1.1.4'
Mo Mo -1.6832 0.6857 'International Tables Vol C Tables 4.2.6.8 and 6.1.1.4'
Na Na 0.0362 0.0249 'International Tables Vol C Tables 4.2.6.8 and 6.1.1.4'

loop_
_geom_angle_atom_site_label_1
_geom_angle_atom_site_label_2
_geom_angle_atom_site_label_3
_geom_angle
_geom_angle_site_symmetry_1
_geom_angle_site_symmetry_3
O3 Mo1 O4 103.4(5) . .
O3 Mo1 O5 103.3(4) . .
O4 Mo1 O5 96.7(4) . .
O3 Mo1 O4 100.1(4) . 9_566
O4 Mo1 O4 154.5(6) . 9_566
O5 Mo1 O4 87.4(3) . 9_566
O3 Mo1 O7 98.7(4) . 8_446
O4 Mo1 O7 86.1(3) . 8_446
O5 Mo1 O7 156.5(5) . 8_446
O4 Mo1 O7 80.6(4) 9_566 8_446
O3 Mo1 O2 156.5(4) . 9_566
O4 Mo1 O2 97.8(5) . 9_566
O5 Mo1 O2 63.9(4) . 9_566
O4 Mo1 O2 61.4(4) 9_566 9_566
O7 Mo1 O2 92.6(4) 8_446 9_566
O3 Mo1 O2 154.8(4) . .
O4 Mo1 O2 62.8(4) . .
O5 Mo1 O2 99.4(5) . .
O4 Mo1 O2 91.6(4) 9_566 .
O7 Mo1 O2 61.1(4) 8_446 .
O2 Mo1 O2 47.2(5) 9_566 .
O6 Mo2 O7 102.8(5) . .
O6 Mo2 O8 102.8(5) . .
O7 Mo2 O8 98.5(4) . .
O6 Mo2 O5 98.9(4) . .
O7 Mo2 O5 86.2(3) . .
O8 Mo2 O5 156.1(4) . .
O6 Mo2 O8 98.9(4) . 3_345
O7 Mo2 O8 156.0(5) . 3_345
O8 Mo2 O8 86.3(4) . 3_345
O5 Mo2 O8 80.5(3) . 3_345
O6 Mo2 O2 155.4(4) . 9_566
O7 Mo2 O2 63.8(4) . 9_566
O8 Mo2 O2 99.7(5) . 9_566
O5 Mo2 O2 61.3(4) . 9_566
O8 Mo2 O2 92.2(4) 3_345 9_566
O6 Mo2 O1 156.2(5) . .
O7 Mo2 O1 98.9(5) . .
O8 Mo2 O1 64.2(4) . .
O5 Mo2 O1 92.0(4) . .
O8 Mo2 O1 62.0(4) 3_345 .
O2 Mo2 O1 46.7(5) 9_566 .
O2 As O2 70.9(4) 8_446 3_345
O2 As O2 70.9(4) 8_446 .
O2 As O2 109.1(4) 3_345 .
O2 As O2 109.1(4) 8_446 7_356
O2 As O2 70.9(4) 3_345 7_356
O2 As O2 180.000(2) . 7_356
O2 As O2 109.1(4) 8_446 9_566
O2 As O2 180.0(4) 3_345 9_566
O2 As O2 70.9(4) . 9_566
O2 As O2 109.1(4) 7_356 9_566
O2 As O2 180.0(8) 8_446 2_465
O2 As O2 109.1(4) 3_345 2_465
O2 As O2 109.1(4) . 2_465
O2 As O2 70.9(4) 7_356 2_465
O2 As O2 70.9(4) 9_566 2_465
O2 As O1 70.2(4) 8_446 .
O2 As O1 109.8(4) 3_345 .
O2 As O1 109.8(4) . .
O2 As O1 70.2(4) 7_356 .
O2 As O1 70.2(4) 9_566 .
O2 As O1 109.8(4) 2_465 .
O2 As O1 109.8(4) 8_446 7_356
O2 As O1 70.2(4) 3_345 7_356
O2 As O1 70.2(4) . 7_356
O2 As O1 109.8(4) 7_356 7_356
O2 As O1 109.8(4) 9_566 7_356
O2 As O1 70.2(4) 2_465 7_356
O1 As O1 180.000(2) . 7_356
As O1 Mo2 121.1(4) . 3_345
As O1 Mo2 121.1(4) . .
Mo2 O1 Mo2 95.7(5) 3_345 .
As O1 Mo2 121.1(4) . 2_465
Mo2 O1 Mo2 95.7(5) 3_345 2_465
Mo2 O1 Mo2 95.7(5) . 2_465
As O2 Mo1 121.8(6) . 8_446
As O2 Mo2 121.4(6) . 8_446
Mo1 O2 Mo2 96.2(4) 8_446 8_446
As O2 Mo1 119.8(6) . .
Mo1 O2 Mo1 95.7(4) 8_446 .
Mo2 O2 Mo1 95.6(4) 8_446 .
Mo1 O4 Mo1 139.8(5) . 8_446
Mo1 O5 Mo2 138.4(5) . .
Mo2 O7 Mo1 139.4(6) . 9_566
Mo2 O8 Mo2 138.1(6) . 2_465
C1 O9 C1 112.0(11) 10_557 .
C1 O9 Na 105.4(7) 10_557 .
C1 O9 Na 105.4(7) . .
C3 O10 C2 117.4(9) . .
C3 O10 Na 118.1(7) . .
C2 O10 Na 120.4(6) . .
C8 O11 C9 118.4(10) . .
C8 O11 Na 120.0(7) . .
C9 O11 Na 117.1(8) . .
C10 O12 C10 114.7(14) 10_557 .
C10 O12 Na 107.8(7) 10_557 .
C10 O12 Na 107.8(7) . .
C13 N1 C12 121(3) . .
C13 N1 C11 121(2) . .
C12 N1 C11 117(2) . .
O9 C1 C2 108.5(9) . .
O10 C2 C1 107.6(10) . .
O10 C3 C4 123.8(11) . .
O10 C3 C8 116.7(11) . .
C4 C3 C8 119.5(11) . .
C3 C4 C5 119.8(13) . .
C6 C5 C4 119.6(14) . .
C5 C6 C7 120.2(13) . .
C8 C7 C6 119.7(13) . .
O11 C8 C3 115.3(10) . .
O11 C8 C7 123.6(11) . .
C3 C8 C7 121.0(12) . .
O11 C9 C10 107.4(11) . .
O12 C10 C9 108.5(11) . .
O13 C11 N1 120(3) . .
OW2 Na OW1' 157.4(10) . .
OW2 Na OW1 171.0(9) . .
OW1' Na OW1 31.6(9) . .
OW2 Na O12 90.9(6) . .
OW1' Na O12 66.5(8) . .
OW1 Na O12 98.1(8) . .
OW2 Na O11 94.8(3) . .
OW1' Na O11 75.4(4) . .
OW1 Na O11 89.4(4) . .
O12 Na O11 62.8(2) . .
OW2 Na O11 94.8(3) . 10_557
OW1' Na O11 75.4(4) . 10_557
OW1 Na O11 89.4(4) . 10_557
O12 Na O11 62.8(2) . 10_557
O11 Na O11 124.8(5) . 10_557
OW2 Na O10 90.7(3) . .
OW1' Na O10 100.4(5) . .
OW1 Na O10 84.8(4) . .
O12 Na O10 120.0(2) . .
O11 Na O10 57.3(2) . .
O11 Na O10 173.8(4) 10_557 .
OW2 Na O10 90.7(3) . 10_557
OW1' Na O10 100.4(5) . 10_557
OW1 Na O10 84.8(4) . 10_557
O12 Na O10 120.0(2) . 10_557
O11 Na O10 173.8(4) . 10_557
O11 Na O10 57.3(2) 10_557 10_557
O10 Na O10 119.9(4) . 10_557
OW2 Na O9 84.4(5) . .
OW1' Na O9 118.3(9) . .
OW1 Na O9 86.6(7) . .
O12 Na O9 175.3(5) . .
O11 Na O9 117.5(2) . .
O11 Na O9 117.5(2) 10_557 .
O10 Na O9 60.2(2) . .
O10 Na O9 60.2(2) 10_557 .
OW1' OW1 Na 68.9(19) . .
OW1 OW1' Na 79.5(19) . .
C14 N2 C14 120.000(19) . 3_345
C14 N2 C14 120.00(10) . 2_465
C14 N2 C14 120.00(12) 3_345 2_465
N2 C14 C15 161(8) . .

loop_
_geom_bond_atom_site_label_1
_geom_bond_atom_site_label_2
_geom_bond_distance
_geom_bond_site_symmetry_2
Mo1 O3 1.643(7) .
Mo1 O4 1.807(7) .
Mo1 O5 1.813(8) .
Mo1 O4 2.006(8) 9_566
Mo1 O7 2.015(8) 8_446
Mo1 O2 2.396(12) 9_566
Mo1 O2 2.433(11) .
Mo2 O6 1.634(7) .
Mo2 O7 1.811(8) .
Mo2 O8 1.825(8) .
Mo2 O5 2.014(8) .
Mo2 O8 2.017(8) 3_345
Mo2 O2 2.412(13) 9_566
Mo2 O1 2.421(10) .
As O2 1.667(12) 8_446
As O2 1.667(12) 3_345
As O2 1.667(12) .
As O2 1.667(12) 7_356
As O2 1.667(12) 9_566
As O2 1.667(12) 2_465
As O1 1.663(19) .
As O1 1.663(19) 7_356
O1 Mo2 2.421(10) 3_345
O1 Mo2 2.421(10) 2_465
O2 Mo1 2.396(12) 8_446
O2 Mo2 2.412(13) 8_446
O4 Mo1 2.006(8) 8_446
O7 Mo1 2.015(8) 9_566
O8 Mo2 2.017(8) 2_465
O9 C1 1.442(12) 10_557
O9 C1 1.442(12) .
O9 Na 2.829(13) .
O10 C3 1.353(12) .
O10 C2 1.447(13) .
O10 Na 2.709(9) .
O11 C8 1.370(13) .
O11 C9 1.434(13) .
O11 Na 2.657(9) .
O12 C10 1.453(13) 10_557
O12 C10 1.453(13) .
O12 Na 2.623(14) .
O13 C11 1.14(2) .
N1 C13 1.32(2) .
N1 C12 1.35(2) .
N1 C11 1.44(3) .
C1 C2 1.476(15) .
C3 C4 1.367(17) .
C3 C8 1.382(15) .
C4 C5 1.418(18) .
C5 C6 1.37(2) .
C6 C7 1.378(19) .
C7 C8 1.382(16) .
C9 C10 1.456(17) .
Na OW2 2.284(17) .
Na OW1' 2.35(3) .
Na OW1 2.47(3) .
Na O11 2.657(9) 10_557
Na O10 2.709(9) 10_557
OW1 OW1' 1.32(4) .
N2 C14 1.20(6) .
N2 C14 1.20(6) 3_345
N2 C14 1.20(6) 2_465
C14 C15 1.39(2) .
